data_4302024
loop_
_publ_author_name
'Chelladurai Ganesamoorthy'
'Maravanji S. Balakrishna'
'Joel T. Mague'

_publ_section_title
;
Group 11 Metal Chemistry of a Tetradentate Ligand,
Phenylene-1,4-diaminotetra(phosphonite), p-C6H4[N{P(OC6H4OMe-o)2}2]2
;
_journal_name_full 'Inorganic Chemistry'
_journal_page_first 3768
_journal_page_last 3782
_journal_paper_doi 10.1021/ic900085e
_journal_volume 48
_journal_year 2009
_chemical_formula_moiety '2(C102 H92 Ag4 N10 O16 P4), C4 H8 O, 8(Cl O4), 2(C H2 Cl2)'
_chemical_formula_sum 'C210 H196 Ag8 Cl12 N20 O65 P8'
_chemical_formula_weight 5576.00
_chemical_name_systematic
; 
{/m-{1,4-Bis[bis(bis(o-methoxyphenoxy)phosphino)amino]
benzene-1\kP;2\kP';3\kP";4\kP'"}tetrakis[(2,2'-bipyridyl
-\kN;\kN')silver(I)]}perchlorate Tetrahydrofuran and
Dichloromethane Solvate 
;
_space_group_IT_number 2
_symmetry_cell_setting triclinic
_symmetry_space_group_name_Hall '-P 1'
_symmetry_space_group_name_H-M 'P -1'
_atom_sites_solution_hydrogens geom
_atom_sites_solution_primary direct
_atom_sites_solution_secondary difmap
_audit_creation_method SHELXL-97
_cell_angle_alpha 96.091(1)
_cell_angle_beta 99.812(1)
_cell_angle_gamma 88.538(1)
_cell_formula_units_Z 1
_cell_length_a 19.399(1)
_cell_length_b 16.586(1)
_cell_length_c 19.374(1)
_cell_measurement_reflns_used 8561
_cell_measurement_temperature 100(2)
_cell_measurement_theta_max 28.33
_cell_measurement_theta_min 2.36
_cell_volume 6107.6(6)
_computing_cell_refinement 'Bruker SMART (Bruker-AXS, 2000)'
_computing_data_collection 'Bruker SMART (Bruker-AXS, 2000)'
_computing_data_reduction 'Bruker SAINT+ (Bruker-AXS, 2004)'
_computing_molecular_graphics 'Bruker SHELXTL (Bruker-AXS, 2000a)'
_computing_publication_material 'Bruker SHELXTL (Bruker-AXS, 2000a)'
_computing_structure_refinement 'SHELXL-97 (Sheldrick, 1997)'
_computing_structure_solution 'SHELXS-97 (Sheldrick, 1997)'
_diffrn_ambient_temperature 100(2)
_diffrn_measured_fraction_theta_full 0.985
_diffrn_measured_fraction_theta_max 0.985
_diffrn_measurement_device_type 'Bruker-AXS Smart APEX CCD area detector'
_diffrn_measurement_method 'phi and omega scans'
_diffrn_radiation_monochromator graphite
_diffrn_radiation_source 'fine-focus sealed tube'
_diffrn_radiation_type MoK\a
_diffrn_radiation_wavelength 0.71073
_diffrn_reflns_av_R_equivalents 0.0475
_diffrn_reflns_av_sigmaI/netI 0.0508
_diffrn_reflns_limit_h_max 25
_diffrn_reflns_limit_h_min -25
_diffrn_reflns_limit_k_max 21
_diffrn_reflns_limit_k_min -22
_diffrn_reflns_limit_l_max 25
_diffrn_reflns_limit_l_min -25
_diffrn_reflns_number 108634
_diffrn_reflns_theta_full 28.36
_diffrn_reflns_theta_max 28.36
_diffrn_reflns_theta_min 2.11
_exptl_absorpt_coefficient_mu 0.893
_exptl_absorpt_correction_T_max 0.8905
_exptl_absorpt_correction_T_min 0.8060
_exptl_absorpt_correction_type multi-scan
_exptl_absorpt_process_details 'SADABS (Sheldrick, 2002)'
_exptl_crystal_colour Colorless
_exptl_crystal_density_diffrn 1.516
_exptl_crystal_density_method 'not measured'
_exptl_crystal_description Column
_exptl_crystal_F_000 2816
_exptl_crystal_size_max 0.21
_exptl_crystal_size_mid 0.14
_exptl_crystal_size_min 0.13
_refine_diff_density_max 2.639
_refine_diff_density_min -0.691
_refine_diff_density_rms 0.142
_refine_ls_extinction_method none
_refine_ls_goodness_of_fit_ref 1.058
_refine_ls_hydrogen_treatment constr
_refine_ls_matrix_type full
_refine_ls_number_parameters 1522
_refine_ls_number_reflns 30072
_refine_ls_number_restraints 86
_refine_ls_restrained_S_all 1.070
_refine_ls_R_factor_all 0.0676
_refine_ls_R_factor_gt 0.0516
_refine_ls_shift/su_max 0.001
_refine_ls_shift/su_mean 0.000
_refine_ls_structure_factor_coef Fsqd
_refine_ls_weighting_details 'calc w=1/[\s^2^(Fo^2^)+(0.0811P)^2^+8.3342P] where P=(Fo^2^+2Fc^2^)/3'
_refine_ls_weighting_scheme calc
_refine_ls_wR_factor_gt 0.1427
_refine_ls_wR_factor_ref 0.1508
_reflns_number_gt 23713
_reflns_number_total 30072
_reflns_threshold_expression >2\s(I)
_cod_data_source_file ic900085e_si_001_06.cif
_cod_data_source_block msb316
_cod_depositor_comments
;
The following automatic conversions were performed:
'_symmetry_cell_setting' value 'Triclinic' changed to 'triclinic'
according to '/home/saulius/struct/CIF-dictionaries/cif_core.dic'
dictionary named 'cif_core.dic' version 2.4.1 from 2010-06-29.

Automatic conversion script
Id: cif_fix_enum 1527 2010-12-29 10:47:43Z saulius 
;
_cod_original_cell_volume 6107.8(7)
_cod_database_code 4302024

loop_
_symmetry_equiv_pos_as_xyz
'x, y, z'
'-x, -y, -z'

loop_
_atom_site_label
_atom_site_type_symbol
_atom_site_fract_x
_atom_site_fract_y
_atom_site_fract_z
_atom_site_U_iso_or_equiv
_atom_site_adp_type
_atom_site_occupancy
_atom_site_symmetry_multiplicity
_atom_site_calc_flag
_atom_site_refinement_flags
_atom_site_disorder_assembly
_atom_site_disorder_group
Ag1 Ag -0.006188(15) 0.788327(19) 0.275720(15) 0.02200(7) Uani 1 1 d . . .
Ag2 Ag -0.005167(15) 0.601538(19) 0.246015(14) 0.02098(7) Uani 1 1 d . . .
Ag3 Ag 0.474042(15) 0.869388(18) 0.687933(15) 0.02019(7) Uani 1 1 d . . .
Ag4 Ag 0.489874(14) 0.704119(17) 0.738070(14) 0.01788(7) Uani 1 1 d . . .
P1 P 0.09976(5) 0.77194(6) 0.34824(5) 0.01772(19) Uani 1 1 d . . .
P2 P 0.08392(5) 0.59743(6) 0.34229(5) 0.01606(18) Uani 1 1 d . . .
P3 P 0.38306(5) 0.82081(6) 0.60227(5) 0.01519(18) Uani 1 1 d . . .
P4 P 0.40494(5) 0.65720(6) 0.64298(5) 0.01420(18) Uani 1 1 d . . .
O1 O 0.10309(14) 0.82456(17) 0.42349(14) 0.0225(6) Uani 1 1 d . . .
O2 O -0.02161(14) 0.89774(18) 0.39842(17) 0.0275(6) Uani 1 1 d . . .
O3 O 0.16870(14) 0.80528(17) 0.32432(14) 0.0213(6) Uani 1 1 d . . .
O4 O 0.1706(2) 0.6841(2) 0.22394(18) 0.0442(9) Uani 1 1 d . . .
O5 O 0.14993(13) 0.54133(16) 0.32657(14) 0.0189(5) Uani 1 1 d . . .
O6 O 0.07834(16) 0.46536(19) 0.20705(15) 0.0313(7) Uani 1 1 d . . .
O7 O 0.06720(13) 0.55646(16) 0.40919(13) 0.0172(5) Uani 1 1 d . . .
O8 O -0.01639(16) 0.67464(18) 0.44611(16) 0.0284(6) Uani 1 1 d . . .
O9 O 0.39824(14) 0.82480(16) 0.52372(13) 0.0182(5) Uani 1 1 d . . .
O10 O 0.43605(15) 0.97691(16) 0.57662(15) 0.0235(6) Uani 1 1 d . . .
O11 O 0.31043(13) 0.86996(15) 0.59639(13) 0.0163(5) Uani 1 1 d . . .
O12 O 0.30140(17) 0.81640(18) 0.72055(15) 0.0300(7) Uani 1 1 d . . .
O13 O 0.34216(13) 0.60820(16) 0.66518(13) 0.0164(5) Uani 1 1 d . . .
O14 O 0.40057(17) 0.6145(2) 0.80194(15) 0.0331(7) Uani 1 1 d . . .
O15 O 0.42828(13) 0.58996(16) 0.58483(13) 0.0166(5) Uani 1 1 d . . .
O16 O 0.50929(16) 0.68894(18) 0.53614(18) 0.0305(7) Uani 1 1 d . . .
N1 N -0.05930(18) 0.8563(2) 0.1858(2) 0.0279(8) Uani 1 1 d . . .
N2 N -0.12119(17) 0.7588(2) 0.25913(17) 0.0215(7) Uani 1 1 d . . .
N3 N -0.04147(18) 0.6422(2) 0.13674(17) 0.0248(7) Uani 1 1 d . . .
N4 N -0.11143(18) 0.5463(2) 0.20408(18) 0.0267(8) Uani 1 1 d . . .
N5 N 0.12580(15) 0.68210(19) 0.37729(15) 0.0156(6) Uani 1 1 d . . .
N6 N 0.35769(15) 0.72381(19) 0.59556(15) 0.0153(6) Uani 1 1 d . . .
N7 N 0.49987(18) 0.9771(2) 0.76997(18) 0.0252(7) Uani 1 1 d . . .
N8 N 0.59072(16) 0.8703(2) 0.71912(16) 0.0197(7) Uani 1 1 d . . .
N9 N 0.51641(18) 0.7895(2) 0.83978(17) 0.0230(7) Uani 1 1 d . . .
N10 N 0.60257(16) 0.6805(2) 0.78564(17) 0.0215(7) Uani 1 1 d . . .
C1 C 0.1003(2) 0.9092(2) 0.4241(2) 0.0231(8) Uani 1 1 d . . .
C2 C 0.1620(2) 0.9523(3) 0.4387(3) 0.0338(10) Uani 1 1 d . . .
H2 H 0.2058 0.9251 0.4483 0.041 Uiso 1 1 calc R . .
C3 C 0.1590(3) 1.0360(3) 0.4392(3) 0.0415(13) Uani 1 1 d . . .
H3 H 0.2009 1.0666 0.4487 0.050 Uiso 1 1 calc R . .
C4 C 0.0953(3) 1.0747(3) 0.4258(3) 0.0428(13) Uani 1 1 d . . .
H4 H 0.0938 1.1320 0.4257 0.051 Uiso 1 1 calc R . .
C5 C 0.0332(3) 1.0318(3) 0.4126(3) 0.0363(11) Uani 1 1 d . . .
H5 H -0.0104 1.0596 0.4043 0.044 Uiso 1 1 calc R . .
C6 C 0.0350(2) 0.9476(3) 0.4116(2) 0.0250(8) Uani 1 1 d . . .
C7 C -0.0895(2) 0.9360(3) 0.3881(3) 0.0349(10) Uani 1 1 d . . .
H7A H -0.0931 0.9764 0.4281 0.052 Uiso 1 1 calc R . .
H7B H -0.1258 0.8949 0.3844 0.052 Uiso 1 1 calc R . .
H7C H -0.0960 0.9627 0.3446 0.052 Uiso 1 1 calc R . .
C8 C 0.1667(2) 0.8233(3) 0.2551(2) 0.0263(9) Uani 1 1 d . . .
C9 C 0.1623(2) 0.9021(3) 0.2401(2) 0.0298(9) Uani 1 1 d . . .
H9 H 0.1568 0.9446 0.2757 0.036 Uiso 1 1 calc R . .
C10 C 0.1661(2) 0.9198(3) 0.1721(3) 0.0400(12) Uani 1 1 d . . .
H10 H 0.1642 0.9746 0.1615 0.048 Uiso 1 1 calc R . .
C11 C 0.1724(3) 0.8578(4) 0.1203(3) 0.0493(15) Uani 1 1 d . . .
H11 H 0.1752 0.8699 0.0740 0.059 Uiso 1 1 calc R . .
C12 C 0.1748(3) 0.7782(4) 0.1352(3) 0.0460(13) Uani 1 1 d . . .
H12 H 0.1790 0.7357 0.0992 0.055 Uiso 1 1 calc R . .
C13 C 0.1710(3) 0.7601(3) 0.2033(3) 0.0359(11) Uani 1 1 d . . .
C14 C 0.1843(3) 0.6170(3) 0.1746(3) 0.0501(14) Uani 1 1 d . . .
H14A H 0.1455 0.6114 0.1349 0.075 Uiso 1 1 calc R . .
H14B H 0.1892 0.5671 0.1980 0.075 Uiso 1 1 calc R . .
H14C H 0.2277 0.6269 0.1574 0.075 Uiso 1 1 calc R . .
C15 C 0.14136(19) 0.4568(2) 0.3203(2) 0.0201(8) Uani 1 1 d . . .
C16 C 0.1703(2) 0.4144(3) 0.3756(2) 0.0256(9) Uani 1 1 d . . .
H16 H 0.1947 0.4423 0.4177 0.031 Uiso 1 1 calc R . .
C17 C 0.1637(2) 0.3305(3) 0.3697(3) 0.0325(10) Uani 1 1 d . . .
H17 H 0.1841 0.3007 0.4074 0.039 Uiso 1 1 calc R . .
C18 C 0.1278(2) 0.2912(3) 0.3094(3) 0.0343(10) Uani 1 1 d . . .
H18 H 0.1234 0.2339 0.3053 0.041 Uiso 1 1 calc R . .
C19 C 0.0975(2) 0.3340(3) 0.2542(3) 0.0316(10) Uani 1 1 d . . .
H19 H 0.0717 0.3059 0.2129 0.038 Uiso 1 1 calc R . .
C20 C 0.1045(2) 0.4170(3) 0.2584(2) 0.0236(8) Uani 1 1 d . . .
C21 C 0.0379(3) 0.4253(3) 0.1446(3) 0.0543(17) Uani 1 1 d . . .
H21A H 0.0657 0.3813 0.1249 0.081 Uiso 1 1 calc R . .
H21B H 0.0247 0.4643 0.1100 0.081 Uiso 1 1 calc R . .
H21C H -0.0045 0.4030 0.1563 0.081 Uiso 1 1 calc R . .
C22 C -0.00126(19) 0.5372(2) 0.41437(19) 0.0193(7) Uani 1 1 d . . .
C23 C -0.0230(2) 0.4578(3) 0.4011(2) 0.0241(8) Uani 1 1 d . . .
H23 H 0.0072 0.4164 0.3855 0.029 Uiso 1 1 calc R . .
C24 C -0.0900(2) 0.4394(3) 0.4108(2) 0.0308(10) Uani 1 1 d . . .
H24 H -0.1058 0.3849 0.4022 0.037 Uiso 1 1 calc R . .
C25 C -0.1335(2) 0.5002(3) 0.4329(2) 0.0321(10) Uani 1 1 d . . .
H25 H -0.1791 0.4869 0.4395 0.039 Uiso 1 1 calc R . .
C26 C -0.1120(2) 0.5800(3) 0.4457(2) 0.0278(9) Uani 1 1 d . . .
H26 H -0.1427 0.6213 0.4606 0.033 Uiso 1 1 calc R . .
C27 C -0.0447(2) 0.5992(3) 0.4366(2) 0.0216(8) Uani 1 1 d . . .
C28 C -0.0489(3) 0.7359(3) 0.4871(3) 0.0359(11) Uani 1 1 d . . .
H28A H -0.0964 0.7462 0.4629 0.054 Uiso 1 1 calc R . .
H28B H -0.0217 0.7859 0.4934 0.054 Uiso 1 1 calc R . .
H28C H -0.0510 0.7179 0.5332 0.054 Uiso 1 1 calc R . .
C29 C -0.0260(2) 0.9058(3) 0.1513(3) 0.0370(11) Uani 1 1 d . . .
H29 H 0.0214 0.9189 0.1693 0.044 Uiso 1 1 calc R . .
C30 C -0.0580(3) 0.9381(3) 0.0909(3) 0.0363(11) Uani 1 1 d . . .
H30 H -0.0331 0.9727 0.0679 0.044 Uiso 1 1 calc R . .
C31 C -0.1271(2) 0.9189(3) 0.0648(2) 0.0315(10) Uani 1 1 d . . .
H31 H -0.1504 0.9397 0.0231 0.038 Uiso 1 1 calc R . .
C32 C -0.1620(2) 0.8687(3) 0.1005(2) 0.0251(9) Uani 1 1 d . . .
H32 H -0.2098 0.8557 0.0838 0.030 Uiso 1 1 calc R . .
C33 C -0.1263(2) 0.8379(2) 0.1607(2) 0.0209(8) Uani 1 1 d . . .
C34 C -0.1613(2) 0.7848(2) 0.20134(19) 0.0193(7) Uani 1 1 d . . .
C35 C -0.2306(2) 0.7627(3) 0.1823(2) 0.0242(8) Uani 1 1 d . . .
H35 H -0.2577 0.7798 0.1407 0.029 Uiso 1 1 calc R . .
C36 C -0.2608(2) 0.7154(3) 0.2240(2) 0.0277(9) Uani 1 1 d . . .
H36 H -0.3085 0.7002 0.2116 0.033 Uiso 1 1 calc R . .
C37 C -0.2200(2) 0.6909(3) 0.2842(2) 0.0266(9) Uani 1 1 d . . .
H37 H -0.2391 0.6594 0.3144 0.032 Uiso 1 1 calc R . .
C38 C -0.1508(2) 0.7136(3) 0.2988(2) 0.0271(9) Uani 1 1 d . . .
H38 H -0.1225 0.6960 0.3395 0.033 Uiso 1 1 calc R . .
C39 C -0.0047(2) 0.6893(3) 0.1047(2) 0.0309(10) Uani 1 1 d . . .
H39 H 0.0419 0.7023 0.1263 0.037 Uiso 1 1 calc R . .
C40 C -0.0308(3) 0.7202(3) 0.0415(2) 0.0361(11) Uani 1 1 d . . .
H40 H -0.0028 0.7529 0.0201 0.043 Uiso 1 1 calc R . .
C41 C -0.0988(3) 0.7017(3) 0.0110(2) 0.0353(11) Uani 1 1 d . . .
H41 H -0.1191 0.7227 -0.0316 0.042 Uiso 1 1 calc R . .
C42 C -0.1373(3) 0.6522(3) 0.0434(2) 0.0342(10) Uani 1 1 d . . .
H42 H -0.1840 0.6383 0.0226 0.041 Uiso 1 1 calc R . .
C43 C -0.1072(2) 0.6229(3) 0.1064(2) 0.0235(8) Uani 1 1 d . . .
C44 C -0.1461(2) 0.5707(3) 0.1435(2) 0.0243(8) Uani 1 1 d . . .
C45 C -0.2149(2) 0.5483(3) 0.1184(2) 0.0359(11) Uani 1 1 d . . .
H45 H -0.2392 0.5665 0.0760 0.043 Uiso 1 1 calc R . .
C46 C -0.2478(2) 0.4994(3) 0.1559(3) 0.0412(12) Uani 1 1 d . . .
H46 H -0.2948 0.4832 0.1393 0.049 Uiso 1 1 calc R . .
C47 C -0.2123(3) 0.4744(3) 0.2172(3) 0.0399(12) Uani 1 1 d . . .
H47 H -0.2341 0.4403 0.2434 0.048 Uiso 1 1 calc R . .
C48 C -0.1447(2) 0.4994(3) 0.2400(3) 0.0355(11) Uani 1 1 d . . .
H48 H -0.1204 0.4828 0.2830 0.043 Uiso 1 1 calc R . .
C49 C 0.18533(18) 0.6819(2) 0.43437(18) 0.0160(7) Uani 1 1 d . . .
C50 C 0.17437(19) 0.6981(2) 0.50326(19) 0.0174(7) Uani 1 1 d . . .
H50 H 0.1281 0.7028 0.5134 0.021 Uiso 1 1 calc R . .
C51 C 0.23134(19) 0.7076(2) 0.55726(19) 0.0172(7) Uani 1 1 d . . .
H51 H 0.2247 0.7189 0.6048 0.021 Uiso 1 1 calc R . .
C52 C 0.29853(18) 0.7002(2) 0.54083(18) 0.0150(7) Uani 1 1 d . . .
C53 C 0.30950(18) 0.6793(2) 0.47268(19) 0.0160(7) Uani 1 1 d . . .
H53 H 0.3557 0.6714 0.4629 0.019 Uiso 1 1 calc R . .
C54 C 0.25200(19) 0.6696(2) 0.41815(19) 0.0172(7) Uani 1 1 d . . .
H54 H 0.2585 0.6550 0.3709 0.021 Uiso 1 1 calc R . .
C55 C 0.37963(19) 0.8896(2) 0.4833(2) 0.0177(7) Uani 1 1 d . . .
C56 C 0.3441(2) 0.8715(3) 0.4154(2) 0.0240(8) Uani 1 1 d . . .
H56 H 0.3318 0.8172 0.3979 0.029 Uiso 1 1 calc R . .
C57 C 0.3266(2) 0.9343(3) 0.3735(2) 0.0288(9) Uani 1 1 d . . .
H57 H 0.3033 0.9229 0.3263 0.035 Uiso 1 1 calc R . .
C58 C 0.3429(2) 1.0127(3) 0.4002(2) 0.0296(9) Uani 1 1 d . . .
H58 H 0.3292 1.0555 0.3717 0.036 Uiso 1 1 calc R . .
C59 C 0.3791(2) 1.0305(3) 0.4680(2) 0.0257(9) Uani 1 1 d . . .
H59 H 0.3902 1.0850 0.4858 0.031 Uiso 1 1 calc R . .
C60 C 0.3991(2) 0.9682(2) 0.5097(2) 0.0207(8) Uani 1 1 d . . .
C61 C 0.4606(2) 1.0568(2) 0.6038(2) 0.0272(9) Uani 1 1 d . . .
H61A H 0.4894 1.0766 0.5723 0.041 Uiso 1 1 calc R . .
H61B H 0.4886 1.0551 0.6508 0.041 Uiso 1 1 calc R . .
H61C H 0.4204 1.0933 0.6069 0.041 Uiso 1 1 calc R . .
C62 C 0.29564(19) 0.9257(2) 0.6519(2) 0.0190(7) Uani 1 1 d . . .
C63 C 0.2848(2) 1.0055(3) 0.6407(2) 0.0240(8) Uani 1 1 d . . .
H63 H 0.2896 1.0234 0.5968 0.029 Uiso 1 1 calc R . .
C64 C 0.2667(2) 1.0601(3) 0.6945(2) 0.0281(9) Uani 1 1 d . . .
H64 H 0.2595 1.1158 0.6878 0.034 Uiso 1 1 calc R . .
C65 C 0.2594(2) 1.0328(3) 0.7572(2) 0.0319(10) Uani 1 1 d . . .
H65 H 0.2474 1.0703 0.7939 0.038 Uiso 1 1 calc R . .
C66 C 0.2691(2) 0.9522(3) 0.7685(2) 0.0291(9) Uani 1 1 d . . .
H66 H 0.2632 0.9348 0.8123 0.035 Uiso 1 1 calc R . .
C67 C 0.2876(2) 0.8969(3) 0.7159(2) 0.0233(8) Uani 1 1 d . . .
C68 C 0.2799(3) 0.7825(3) 0.7788(2) 0.0344(10) Uani 1 1 d . . .
H68A H 0.3046 0.8098 0.8231 0.052 Uiso 1 1 calc R . .
H68B H 0.2913 0.7245 0.7763 0.052 Uiso 1 1 calc R . .
H68C H 0.2294 0.7901 0.7766 0.052 Uiso 1 1 calc R . .
C69 C 0.36344(18) 0.5355(2) 0.6944(2) 0.0196(8) Uani 1 1 d . . .
C70 C 0.3527(2) 0.4631(3) 0.6534(2) 0.0242(8) Uani 1 1 d . . .
H70 H 0.3298 0.4618 0.6059 0.029 Uiso 1 1 calc R . .
C71 C 0.3754(2) 0.3918(3) 0.6816(3) 0.0320(10) Uani 1 1 d . . .
H71 H 0.3680 0.3412 0.6535 0.038 Uiso 1 1 calc R . .
C72 C 0.4086(2) 0.3944(3) 0.7507(3) 0.0392(12) Uani 1 1 d . . .
H72 H 0.4247 0.3455 0.7696 0.047 Uiso 1 1 calc R . .
C73 C 0.4189(2) 0.4671(3) 0.7928(3) 0.0367(11) Uani 1 1 d . . .
H73 H 0.4417 0.4679 0.8403 0.044 Uiso 1 1 calc R . .
C74 C 0.3957(2) 0.5394(3) 0.7654(2) 0.0259(9) Uani 1 1 d . . .
C75 C 0.4352(4) 0.6190(4) 0.8746(2) 0.0591(19) Uani 1 1 d . . .
H75A H 0.4119 0.5829 0.9002 0.089 Uiso 1 1 calc R . .
H75B H 0.4330 0.6749 0.8965 0.089 Uiso 1 1 calc R . .
H75C H 0.4843 0.6023 0.8764 0.089 Uiso 1 1 calc R . .
C76 C 0.49855(19) 0.5691(2) 0.5855(2) 0.0187(7) Uani 1 1 d . . .
C77 C 0.5237(2) 0.4975(2) 0.6108(2) 0.0221(8) Uani 1 1 d . . .
H77 H 0.4947 0.4646 0.6310 0.027 Uiso 1 1 calc R . .
C78 C 0.5922(2) 0.4741(3) 0.6062(2) 0.0266(9) Uani 1 1 d . . .
H78 H 0.6105 0.4250 0.6233 0.032 Uiso 1 1 calc R . .
C79 C 0.6335(2) 0.5225(3) 0.5769(2) 0.0284(9) Uani 1 1 d . . .
H79 H 0.6801 0.5058 0.5731 0.034 Uiso 1 1 calc R . .
C80 C 0.6088(2) 0.5950(3) 0.5528(2) 0.0273(9) Uani 1 1 d . . .
H80 H 0.6382 0.6281 0.5333 0.033 Uiso 1 1 calc R . .
C81 C 0.5406(2) 0.6189(2) 0.5571(2) 0.0225(8) Uani 1 1 d . . .
C82 C 0.5472(3) 0.7354(3) 0.4967(3) 0.0363(11) Uani 1 1 d . . .
H82A H 0.5900 0.7563 0.5270 0.054 Uiso 1 1 calc R . .
H82B H 0.5180 0.7808 0.4800 0.054 Uiso 1 1 calc R . .
H82C H 0.5594 0.7007 0.4563 0.054 Uiso 1 1 calc R . .
C83 C 0.6339(2) 0.8177(3) 0.6901(2) 0.0238(8) Uani 1 1 d . . .
H83 H 0.6141 0.7760 0.6555 0.029 Uiso 1 1 calc R . .
C84 C 0.7058(2) 0.8214(3) 0.7083(2) 0.0291(9) Uani 1 1 d . . .
H84 H 0.7350 0.7838 0.6861 0.035 Uiso 1 1 calc R . .
C85 C 0.7341(2) 0.8817(3) 0.7600(2) 0.0350(11) Uani 1 1 d . . .
H85 H 0.7834 0.8859 0.7743 0.042 Uiso 1 1 calc R . .
C86 C 0.6899(2) 0.9352(3) 0.7901(2) 0.0292(9) Uani 1 1 d . . .
H86 H 0.7085 0.9767 0.8254 0.035 Uiso 1 1 calc R . .
C87 C 0.6183(2) 0.9287(2) 0.76899(19) 0.0207(8) Uani 1 1 d . . .
C88 C 0.5677(2) 0.9860(3) 0.7988(2) 0.0226(8) Uani 1 1 d . . .
C89 C 0.5885(3) 1.0449(3) 0.8542(2) 0.0320(10) Uani 1 1 d . . .
H89 H 0.6364 1.0504 0.8749 0.038 Uiso 1 1 calc R . .
C90 C 0.5380(3) 1.0960(3) 0.8793(2) 0.0385(11) Uani 1 1 d . . .
H90 H 0.5513 1.1366 0.9174 0.046 Uiso 1 1 calc R . .
C91 C 0.4694(3) 1.0872(3) 0.8488(3) 0.0358(11) Uani 1 1 d . . .
H91 H 0.4344 1.1221 0.8645 0.043 Uiso 1 1 calc R . .
C92 C 0.4523(2) 1.0269(3) 0.7948(2) 0.0319(10) Uani 1 1 d . . .
H92 H 0.4045 1.0202 0.7740 0.038 Uiso 1 1 calc R . .
C93 C 0.4704(2) 0.8387(3) 0.8682(2) 0.0316(10) Uani 1 1 d . . .
H93 H 0.4229 0.8377 0.8456 0.038 Uiso 1 1 calc R . .
C94 C 0.4889(3) 0.8907(3) 0.9287(2) 0.0369(11) Uani 1 1 d . . .
H94 H 0.4549 0.9240 0.9479 0.044 Uiso 1 1 calc R . .
C95 C 0.5572(3) 0.8930(3) 0.9600(2) 0.0390(12) Uani 1 1 d . . .
H95 H 0.5715 0.9289 1.0013 0.047 Uiso 1 1 calc R . .
C96 C 0.6060(3) 0.8429(3) 0.9316(2) 0.0334(10) Uani 1 1 d . . .
H96 H 0.6539 0.8445 0.9528 0.040 Uiso 1 1 calc R . .
C97 C 0.5834(2) 0.7903(2) 0.8715(2) 0.0219(8) Uani 1 1 d . . .
C98 C 0.6316(2) 0.7321(3) 0.83956(19) 0.0214(8) Uani 1 1 d . . .
C99 C 0.7033(2) 0.7316(3) 0.8642(2) 0.0327(10) Uani 1 1 d . . .
H99 H 0.7229 0.7685 0.9030 0.039 Uiso 1 1 calc R . .
C100 C 0.7457(2) 0.6773(3) 0.8319(2) 0.0378(12) Uani 1 1 d . . .
H100 H 0.7949 0.6766 0.8476 0.045 Uiso 1 1 calc R . .
C101 C 0.7150(2) 0.6234(3) 0.7756(2) 0.0369(11) Uani 1 1 d . . .
H101 H 0.7427 0.5848 0.7524 0.044 Uiso 1 1 calc R . .
C102 C 0.6440(2) 0.6272(3) 0.7544(2) 0.0306(10) Uani 1 1 d . . .
H102 H 0.6231 0.5906 0.7159 0.037 Uiso 1 1 calc R . .
Cl1 Cl 0.27329(5) 0.22918(6) 0.53553(5) 0.02365(19) Uani 1 1 d . . .
O17 O 0.26661(18) 0.31627(19) 0.53983(18) 0.0358(8) Uani 1 1 d . . .
O18 O 0.33499(16) 0.20736(19) 0.58235(17) 0.0312(7) Uani 1 1 d . . .
O19 O 0.21280(17) 0.1955(2) 0.5549(2) 0.0452(9) Uani 1 1 d . . .
O20 O 0.27938(17) 0.1985(2) 0.46476(16) 0.0337(7) Uani 1 1 d . . .
Cl2 Cl 0.91900(5) 0.85959(7) 0.87692(5) 0.0291(2) Uani 1 1 d . . .
O21 O 0.91205(19) 0.8794(2) 0.80569(18) 0.0448(9) Uani 1 1 d . . .
O22 O 0.9719(2) 0.7974(3) 0.8883(2) 0.0573(11) Uani 1 1 d . . .
O23 O 0.9385(2) 0.9298(2) 0.9232(2) 0.0513(10) Uani 1 1 d . . .
O24 O 0.85413(19) 0.8302(3) 0.8887(2) 0.0517(10) Uani 1 1 d . . .
Cl3 Cl 0.61571(7) 0.67480(9) 0.04259(6) 0.0455(3) Uani 1 1 d . . .
O25 O 0.6818(2) 0.6916(3) 0.0219(2) 0.0583(11) Uani 1 1 d . . .
O26 O 0.6019(3) 0.7350(4) 0.0960(3) 0.094(2) Uani 1 1 d . . .
O27 O 0.6218(3) 0.5987(3) 0.0703(3) 0.0735(14) Uani 1 1 d . . .
O28 O 0.5611(2) 0.6728(3) -0.0162(2) 0.0678(14) Uani 1 1 d . . .
Cl4 Cl 0.28356(11) 0.95050(19) 0.97052(10) 0.0471(7) Uani 0.698(6) 1 d PDU A 1
O29 O 0.3101(3) 1.0134(4) 0.9366(3) 0.0658(17) Uani 0.698(6) 1 d PDU A 1
O30 O 0.3393(3) 0.8945(4) 0.9874(4) 0.0683(18) Uani 0.698(6) 1 d PDU A 1
Cl4A Cl 0.2833(3) 0.9275(4) 0.9807(2) 0.0471(7) Uani 0.302(6) 1 d PDU A 2
O29A O 0.3347(6) 0.9552(9) 0.9434(6) 0.0658(17) Uani 0.302(6) 1 d PDU A 2
O30A O 0.3069(7) 0.8536(7) 1.0097(7) 0.0683(18) Uani 0.302(6) 1 d PDU A 2
O31 O 0.22386(16) 0.9117(3) 0.92645(18) 0.0540(11) Uani 1 1 d D . .
O32 O 0.2654(2) 0.9881(3) 1.03418(16) 0.0604(12) Uani 1 1 d D . .
C103 C 0.0390(5) 0.8421(7) 0.7293(5) 0.041(2) Uani 0.50 1 d P . .
H10A H -0.0058 0.8683 0.7110 0.049 Uiso 0.50 1 calc PR . .
H10B H 0.0297 0.8030 0.7618 0.049 Uiso 0.50 1 calc PR . .
Cl5 Cl 0.09434(16) 0.91180(19) 0.7726(2) 0.0651(9) Uani 0.50 1 d P . .
Cl6 Cl 0.0737(2) 0.7909(3) 0.65958(15) 0.0904(16) Uani 0.50 1 d P . .
C104 C 0.1347(7) 0.7291(10) 0.9246(7) 0.070(4) Uani 0.50 1 d P . .
H10C H 0.1810 0.7544 0.9412 0.084 Uiso 0.50 1 calc PR . .
H10D H 0.0982 0.7692 0.9350 0.084 Uiso 0.50 1 calc PR . .
Cl7 Cl 0.12814(19) 0.6444(3) 0.96674(17) 0.0750(11) Uani 0.50 1 d P . .
Cl8 Cl 0.1232(2) 0.6982(2) 0.8283(2) 0.0784(11) Uani 0.50 1 d P . .
O33 O 0.3864(4) 0.7021(3) 0.3212(3) 0.0311(14) Uani 0.50 1 d P . .
C105 C 0.4511(4) 0.7355(6) 0.3199(4) 0.0274(18) Uani 0.50 1 d PU . .
H10E H 0.4878 0.6928 0.3223 0.033 Uiso 0.50 1 calc PR . .
H10F H 0.4635 0.7770 0.3605 0.033 Uiso 0.50 1 calc PR . .
C106 C 0.4448(7) 0.7723(8) 0.2535(7) 0.059(3) Uani 0.50 1 d PU . .
H10G H 0.4709 0.7400 0.2204 0.071 Uiso 0.50 1 calc PR . .
H10H H 0.4634 0.8282 0.2620 0.071 Uiso 0.50 1 calc PR . .
C107 C 0.3553(7) 0.7730(8) 0.2196(7) 0.059(3) Uani 0.50 1 d PU . .
H10I H 0.3316 0.8249 0.2313 0.071 Uiso 0.50 1 calc PR . .
H10J H 0.3442 0.7552 0.1686 0.071 Uiso 0.50 1 calc PR . .
C108 C 0.3457(6) 0.7127(8) 0.2625(5) 0.047(3) Uani 0.50 1 d PU . .
H10K H 0.2980 0.7210 0.2739 0.057 Uiso 0.50 1 calc PR . .
H10L H 0.3450 0.6604 0.2326 0.057 Uiso 0.50 1 calc PR . .

loop_
_atom_site_aniso_label
_atom_site_aniso_U_11
_atom_site_aniso_U_22
_atom_site_aniso_U_33
_atom_site_aniso_U_23
_atom_site_aniso_U_13
_atom_site_aniso_U_12
Ag1 0.01356(14) 0.02644(16) 0.02390(15) 0.00549(11) -0.00449(11) 0.00013(11)
Ag2 0.01530(14) 0.02740(16) 0.01808(13) 0.00199(11) -0.00342(10) -0.00270(11)
Ag3 0.01470(14) 0.01990(15) 0.02329(14) 0.00124(11) -0.00395(11) -0.00141(11)
Ag4 0.01207(13) 0.02134(15) 0.01852(13) 0.00280(10) -0.00271(10) -0.00016(10)
P1 0.0123(4) 0.0212(5) 0.0183(4) 0.0026(4) -0.0015(3) -0.0007(4)
P2 0.0109(4) 0.0211(5) 0.0152(4) 0.0008(3) 0.0000(3) -0.0012(3)
P3 0.0118(4) 0.0165(5) 0.0162(4) 0.0015(3) -0.0003(3) 0.0004(3)
P4 0.0098(4) 0.0174(5) 0.0149(4) 0.0028(3) 0.0001(3) 0.0008(3)
O1 0.0192(14) 0.0248(15) 0.0214(13) 0.0004(11) -0.0005(11) 0.0023(11)
O2 0.0140(13) 0.0259(16) 0.0415(17) 0.0010(13) 0.0038(12) 0.0040(11)
O3 0.0141(13) 0.0277(15) 0.0213(13) 0.0034(11) 0.0000(10) -0.0043(11)
O4 0.070(3) 0.0305(19) 0.0383(19) -0.0009(15) 0.0274(18) -0.0084(17)
O5 0.0136(12) 0.0217(14) 0.0206(13) -0.0019(10) 0.0027(10) -0.0025(10)
O6 0.0328(17) 0.0336(17) 0.0221(14) -0.0057(12) -0.0050(12) 0.0015(14)
O7 0.0112(12) 0.0227(14) 0.0179(12) 0.0039(10) 0.0023(10) 0.0011(10)
O8 0.0267(16) 0.0235(16) 0.0368(16) 0.0013(12) 0.0125(13) 0.0058(12)
O9 0.0188(13) 0.0169(13) 0.0197(12) 0.0048(10) 0.0036(10) 0.0017(10)
O10 0.0269(15) 0.0169(14) 0.0255(14) 0.0008(11) 0.0020(12) -0.0017(11)
O11 0.0143(12) 0.0173(13) 0.0164(12) 0.0012(10) 0.0009(10) 0.0031(10)
O12 0.0424(19) 0.0263(16) 0.0240(14) 0.0053(12) 0.0120(13) 0.0040(13)
O13 0.0110(12) 0.0201(14) 0.0183(12) 0.0059(10) 0.0004(9) -0.0003(10)
O14 0.0354(18) 0.043(2) 0.0184(14) 0.0078(13) -0.0063(12) -0.0110(15)
O15 0.0113(12) 0.0183(13) 0.0200(12) 0.0017(10) 0.0027(10) 0.0018(10)
O16 0.0241(15) 0.0254(16) 0.0484(19) 0.0162(14) 0.0172(14) 0.0059(12)
N1 0.0162(17) 0.030(2) 0.036(2) 0.0110(15) -0.0029(14) -0.0012(14)
N2 0.0146(15) 0.0289(19) 0.0208(16) 0.0040(13) 0.0016(12) 0.0013(13)
N3 0.0246(18) 0.0281(19) 0.0209(16) 0.0044(14) 0.0001(13) 0.0007(14)
N4 0.0205(17) 0.031(2) 0.0268(17) 0.0022(14) -0.0023(14) -0.0052(15)
N5 0.0100(14) 0.0206(16) 0.0150(14) 0.0031(11) -0.0022(11) -0.0010(12)
N6 0.0106(14) 0.0184(16) 0.0155(14) 0.0004(11) -0.0013(11) -0.0024(11)
N7 0.0200(17) 0.0240(18) 0.0290(18) -0.0006(14) -0.0008(14) 0.0017(14)
N8 0.0155(15) 0.0245(18) 0.0185(15) 0.0060(13) -0.0016(12) 0.0004(13)
N9 0.0234(17) 0.0238(18) 0.0223(16) 0.0025(13) 0.0049(13) -0.0015(14)
N10 0.0142(15) 0.0299(19) 0.0190(15) 0.0028(13) -0.0003(12) 0.0030(13)
C1 0.022(2) 0.021(2) 0.027(2) -0.0018(15) 0.0061(16) -0.0008(15)
C2 0.021(2) 0.036(3) 0.042(3) -0.010(2) 0.0060(19) -0.0023(18)
C3 0.030(2) 0.033(3) 0.061(3) -0.018(2) 0.018(2) -0.015(2)
C4 0.049(3) 0.022(2) 0.060(3) -0.008(2) 0.025(3) -0.001(2)
C5 0.033(2) 0.027(2) 0.050(3) -0.001(2) 0.012(2) 0.0073(19)
C6 0.0196(19) 0.027(2) 0.029(2) -0.0010(16) 0.0061(16) 0.0003(16)
C7 0.018(2) 0.036(3) 0.050(3) 0.004(2) 0.0032(19) 0.0039(18)
C8 0.0187(19) 0.036(2) 0.0242(19) 0.0057(17) 0.0014(16) -0.0099(17)
C9 0.018(2) 0.034(3) 0.036(2) 0.0125(19) -0.0035(17) -0.0057(17)
C10 0.024(2) 0.047(3) 0.049(3) 0.024(2) -0.007(2) -0.013(2)
C11 0.047(3) 0.065(4) 0.038(3) 0.021(3) 0.000(2) -0.024(3)
C12 0.054(3) 0.054(3) 0.031(2) 0.000(2) 0.012(2) -0.022(3)
C13 0.042(3) 0.035(3) 0.033(2) 0.0054(19) 0.008(2) -0.013(2)
C14 0.072(4) 0.038(3) 0.045(3) -0.005(2) 0.029(3) -0.009(3)
C15 0.0116(17) 0.025(2) 0.0236(18) -0.0005(15) 0.0054(14) 0.0033(14)
C16 0.0150(18) 0.033(2) 0.028(2) 0.0036(17) 0.0039(15) 0.0082(16)
C17 0.026(2) 0.033(3) 0.041(2) 0.009(2) 0.0117(19) 0.0146(19)
C18 0.026(2) 0.025(2) 0.054(3) 0.002(2) 0.014(2) 0.0058(18)
C19 0.021(2) 0.033(2) 0.038(2) -0.0064(19) 0.0049(18) 0.0023(18)
C20 0.0152(18) 0.028(2) 0.0259(19) -0.0032(16) 0.0041(15) 0.0030(15)
C21 0.066(4) 0.044(3) 0.035(3) -0.016(2) -0.024(3) 0.017(3)
C22 0.0143(17) 0.028(2) 0.0167(17) 0.0068(14) 0.0033(14) 0.0011(15)
C23 0.023(2) 0.028(2) 0.0218(19) 0.0073(16) 0.0023(15) -0.0015(16)
C24 0.029(2) 0.037(3) 0.028(2) 0.0112(18) 0.0010(17) -0.0116(19)
C25 0.019(2) 0.054(3) 0.026(2) 0.013(2) 0.0056(16) -0.006(2)
C26 0.0160(19) 0.043(3) 0.026(2) 0.0100(18) 0.0065(16) 0.0067(18)
C27 0.0182(19) 0.026(2) 0.0214(18) 0.0053(15) 0.0032(15) 0.0006(15)
C28 0.038(3) 0.032(3) 0.038(3) -0.001(2) 0.013(2) 0.013(2)
C29 0.024(2) 0.043(3) 0.044(3) 0.018(2) -0.004(2) -0.009(2)
C30 0.032(2) 0.043(3) 0.036(2) 0.019(2) 0.002(2) -0.004(2)
C31 0.027(2) 0.040(3) 0.027(2) 0.0102(19) -0.0009(17) 0.0037(19)
C32 0.0179(19) 0.033(2) 0.0230(19) 0.0025(16) -0.0004(15) 0.0042(16)
C33 0.0168(18) 0.022(2) 0.0229(18) 0.0005(15) 0.0018(15) 0.0011(15)
C34 0.0176(18) 0.0200(19) 0.0189(17) -0.0014(14) 0.0018(14) 0.0012(14)
C35 0.0156(18) 0.031(2) 0.0235(19) 0.0009(16) -0.0014(15) 0.0014(16)
C36 0.0155(19) 0.033(2) 0.033(2) -0.0013(18) 0.0012(16) -0.0032(16)
C37 0.023(2) 0.031(2) 0.027(2) 0.0035(17) 0.0085(16) -0.0017(17)
C38 0.025(2) 0.035(2) 0.0213(19) 0.0044(17) 0.0026(16) 0.0028(18)
C39 0.027(2) 0.037(3) 0.027(2) 0.0047(18) 0.0001(17) -0.0026(19)
C40 0.045(3) 0.037(3) 0.030(2) 0.0077(19) 0.012(2) 0.000(2)
C41 0.041(3) 0.043(3) 0.020(2) 0.0072(18) 0.0002(18) 0.010(2)
C42 0.030(2) 0.045(3) 0.026(2) 0.0037(19) 0.0006(18) 0.009(2)
C43 0.021(2) 0.027(2) 0.0194(18) -0.0027(15) -0.0012(15) 0.0063(16)
C44 0.020(2) 0.029(2) 0.0212(18) -0.0044(16) 0.0001(15) 0.0027(16)
C45 0.022(2) 0.051(3) 0.030(2) 0.001(2) -0.0048(18) -0.001(2)
C46 0.018(2) 0.053(3) 0.049(3) 0.001(2) -0.002(2) -0.007(2)
C47 0.027(2) 0.050(3) 0.045(3) 0.007(2) 0.009(2) -0.010(2)
C48 0.028(2) 0.042(3) 0.035(2) 0.010(2) -0.0039(19) -0.007(2)
C49 0.0113(16) 0.0180(18) 0.0168(16) 0.0023(13) -0.0041(13) -0.0026(13)
C50 0.0108(16) 0.0213(19) 0.0206(17) 0.0032(14) 0.0033(13) -0.0022(14)
C51 0.0166(18) 0.0199(19) 0.0150(16) 0.0035(13) 0.0010(13) 0.0006(14)
C52 0.0125(16) 0.0141(17) 0.0174(16) 0.0030(13) -0.0011(13) 0.0014(13)
C53 0.0110(16) 0.0161(18) 0.0204(17) 0.0013(13) 0.0019(13) 0.0027(13)
C54 0.0186(18) 0.0172(18) 0.0147(16) -0.0002(13) 0.0008(13) 0.0001(14)
C55 0.0134(17) 0.0193(19) 0.0223(18) 0.0066(14) 0.0063(14) 0.0042(14)
C56 0.022(2) 0.026(2) 0.026(2) 0.0048(16) 0.0050(16) -0.0019(16)
C57 0.028(2) 0.037(3) 0.023(2) 0.0128(17) 0.0036(17) 0.0006(18)
C58 0.029(2) 0.032(2) 0.033(2) 0.0170(18) 0.0095(18) 0.0061(18)
C59 0.025(2) 0.021(2) 0.035(2) 0.0100(17) 0.0107(17) 0.0016(16)
C60 0.0151(18) 0.023(2) 0.0251(19) 0.0042(15) 0.0058(15) 0.0007(15)
C61 0.029(2) 0.017(2) 0.034(2) -0.0007(16) 0.0045(18) -0.0028(16)
C62 0.0125(17) 0.022(2) 0.0211(18) -0.0021(14) 0.0030(14) 0.0031(14)
C63 0.0199(19) 0.027(2) 0.0255(19) 0.0035(16) 0.0052(15) 0.0054(16)
C64 0.025(2) 0.023(2) 0.036(2) -0.0002(17) 0.0058(18) 0.0099(17)
C65 0.029(2) 0.037(3) 0.029(2) -0.0062(18) 0.0082(18) 0.0096(19)
C66 0.027(2) 0.037(3) 0.023(2) 0.0013(17) 0.0065(16) 0.0050(18)
C67 0.0208(19) 0.028(2) 0.0210(18) -0.0007(15) 0.0042(15) 0.0029(16)
C68 0.040(3) 0.037(3) 0.029(2) 0.0102(19) 0.008(2) -0.001(2)
C69 0.0081(16) 0.027(2) 0.0248(18) 0.0119(15) -0.0001(14) -0.0008(14)
C70 0.0148(18) 0.026(2) 0.032(2) 0.0051(17) 0.0032(16) -0.0048(15)
C71 0.020(2) 0.024(2) 0.055(3) 0.010(2) 0.012(2) -0.0028(17)
C72 0.021(2) 0.038(3) 0.064(3) 0.030(2) 0.004(2) 0.0003(19)
C73 0.022(2) 0.050(3) 0.040(3) 0.029(2) -0.0036(19) -0.004(2)
C74 0.0169(19) 0.034(2) 0.027(2) 0.0112(17) 0.0000(16) -0.0055(17)
C75 0.086(5) 0.069(4) 0.018(2) 0.015(2) -0.014(2) -0.046(4)
C76 0.0121(17) 0.0212(19) 0.0217(18) -0.0023(14) 0.0023(14) 0.0024(14)
C77 0.0187(19) 0.0179(19) 0.030(2) 0.0007(15) 0.0067(16) 0.0017(15)
C78 0.023(2) 0.022(2) 0.034(2) -0.0005(17) 0.0045(17) 0.0072(16)
C79 0.0162(19) 0.029(2) 0.039(2) -0.0059(18) 0.0084(17) 0.0019(16)
C80 0.021(2) 0.027(2) 0.036(2) 0.0006(18) 0.0128(17) -0.0021(17)
C81 0.0196(19) 0.019(2) 0.030(2) 0.0014(15) 0.0094(16) 0.0026(15)
C82 0.032(2) 0.034(3) 0.052(3) 0.022(2) 0.023(2) 0.002(2)
C83 0.0198(19) 0.030(2) 0.0223(19) 0.0067(16) 0.0039(15) 0.0030(16)
C84 0.022(2) 0.040(3) 0.029(2) 0.0150(19) 0.0096(17) 0.0084(18)
C85 0.017(2) 0.059(3) 0.029(2) 0.011(2) 0.0006(17) -0.003(2)
C86 0.019(2) 0.045(3) 0.0217(19) 0.0052(18) -0.0027(16) -0.0055(18)
C87 0.0177(18) 0.027(2) 0.0176(17) 0.0078(15) -0.0003(14) -0.0022(15)
C88 0.0199(19) 0.028(2) 0.0196(18) 0.0044(15) 0.0005(15) -0.0040(16)
C89 0.038(3) 0.030(2) 0.025(2) 0.0009(17) -0.0029(18) -0.003(2)
C90 0.053(3) 0.032(3) 0.027(2) -0.0027(18) -0.002(2) -0.003(2)
C91 0.043(3) 0.029(2) 0.035(2) 0.0008(19) 0.009(2) 0.009(2)
C92 0.026(2) 0.030(2) 0.038(2) -0.0009(19) 0.0019(18) 0.0019(18)
C93 0.032(2) 0.031(2) 0.033(2) -0.0001(18) 0.0115(19) 0.0003(19)
C94 0.050(3) 0.032(3) 0.030(2) -0.0018(19) 0.018(2) 0.006(2)
C95 0.062(3) 0.034(3) 0.020(2) -0.0030(18) 0.005(2) -0.002(2)
C96 0.038(3) 0.038(3) 0.022(2) 0.0020(18) -0.0017(18) -0.003(2)
C97 0.025(2) 0.023(2) 0.0180(17) 0.0052(15) 0.0028(15) -0.0048(16)
C98 0.0167(18) 0.031(2) 0.0162(17) 0.0062(15) 0.0009(14) -0.0026(16)
C99 0.021(2) 0.056(3) 0.0195(19) 0.0058(19) -0.0012(16) -0.003(2)
C100 0.015(2) 0.067(4) 0.031(2) 0.007(2) -0.0002(17) 0.001(2)
C101 0.020(2) 0.059(3) 0.030(2) 0.006(2) 0.0022(18) 0.013(2)
C102 0.023(2) 0.039(3) 0.026(2) -0.0017(18) -0.0014(17) 0.0070(18)
Cl1 0.0174(4) 0.0232(5) 0.0312(5) 0.0020(4) 0.0072(4) 0.0022(4)
O17 0.0384(19) 0.0244(17) 0.0408(18) 0.0015(13) -0.0008(15) 0.0114(14)
O18 0.0239(16) 0.0312(17) 0.0379(17) 0.0093(13) 0.0005(13) 0.0046(13)
O19 0.0232(17) 0.060(2) 0.054(2) -0.0039(18) 0.0167(16) -0.0138(16)
O20 0.0387(18) 0.0325(18) 0.0307(16) 0.0015(13) 0.0111(14) 0.0092(14)
Cl2 0.0245(5) 0.0306(6) 0.0301(5) 0.0024(4) -0.0017(4) -0.0034(4)
O21 0.040(2) 0.062(3) 0.0340(18) 0.0112(17) 0.0056(15) 0.0014(18)
O22 0.052(2) 0.055(3) 0.058(2) 0.006(2) -0.005(2) 0.023(2)
O23 0.066(3) 0.040(2) 0.047(2) -0.0074(17) 0.0113(19) -0.0191(19)
O24 0.032(2) 0.073(3) 0.051(2) 0.023(2) -0.0043(16) -0.0212(19)
Cl3 0.0497(8) 0.0529(8) 0.0291(6) 0.0073(5) -0.0077(5) 0.0056(6)
O25 0.048(2) 0.073(3) 0.056(2) 0.017(2) 0.006(2) 0.000(2)
O26 0.061(3) 0.121(5) 0.077(3) -0.041(3) -0.017(3) 0.043(3)
O27 0.075(3) 0.084(4) 0.073(3) 0.051(3) 0.022(3) 0.016(3)
O28 0.067(3) 0.078(3) 0.050(2) 0.026(2) -0.031(2) -0.029(2)
Cl4 0.0235(6) 0.1007(18) 0.0161(7) 0.0095(9) -0.0011(5) 0.0058(9)
O29 0.061(3) 0.085(4) 0.049(3) 0.005(3) 0.001(2) -0.023(3)
O30 0.051(3) 0.080(4) 0.065(3) -0.005(3) -0.005(2) 0.018(3)
Cl4A 0.0235(6) 0.1007(18) 0.0161(7) 0.0095(9) -0.0011(5) 0.0058(9)
O29A 0.061(3) 0.085(4) 0.049(3) 0.005(3) 0.001(2) -0.023(3)
O30A 0.051(3) 0.080(4) 0.065(3) -0.005(3) -0.005(2) 0.018(3)
O31 0.031(2) 0.087(3) 0.039(2) 0.000(2) -0.0044(16) -0.001(2)
O32 0.038(2) 0.098(4) 0.038(2) -0.001(2) -0.0045(17) 0.015(2)
C103 0.036(5) 0.046(6) 0.037(5) -0.013(4) 0.010(4) 0.001(4)
Cl5 0.0395(15) 0.0455(17) 0.097(2) -0.0156(16) -0.0129(16) -0.0016(13)
Cl6 0.111(3) 0.118(3) 0.0282(13) -0.0158(16) -0.0004(16) 0.085(3)
C104 0.051(8) 0.092(11) 0.063(8) -0.026(8) 0.023(6) 0.003(7)
Cl7 0.059(2) 0.111(3) 0.0434(16) -0.0246(18) -0.0046(14) -0.006(2)
Cl8 0.084(3) 0.066(2) 0.101(3) 0.022(2) 0.053(2) 0.0185(19)
O33 0.052(4) 0.014(3) 0.031(3) 0.007(2) 0.016(3) 0.004(3)
C105 0.019(3) 0.037(4) 0.026(3) 0.007(3) 0.006(3) 0.022(3)
C106 0.067(5) 0.058(5) 0.064(5) 0.034(4) 0.026(4) 0.001(4)
C107 0.068(6) 0.058(5) 0.053(5) 0.007(4) 0.009(4) -0.006(4)
C108 0.042(4) 0.068(5) 0.034(4) 0.004(4) 0.011(4) -0.017(4)

loop_
_atom_type_symbol
_atom_type_description
_atom_type_scat_dispersion_real
_atom_type_scat_dispersion_imag
_atom_type_scat_source
C C 0.0033 0.0016 'International Tables Vol C Tables 4.2.6.8 and 6.1.1.4'
H H 0.0000 0.0000 'International Tables Vol C Tables 4.2.6.8 and 6.1.1.4'
N N 0.0061 0.0033 'International Tables Vol C Tables 4.2.6.8 and 6.1.1.4'
O O 0.0106 0.0060 'International Tables Vol C Tables 4.2.6.8 and 6.1.1.4'
P P 0.1023 0.0942 'International Tables Vol C Tables 4.2.6.8 and 6.1.1.4'
Cl Cl 0.1484 0.1585 'International Tables Vol C Tables 4.2.6.8 and 6.1.1.4'
Ag Ag -0.8971 1.1015 'International Tables Vol C Tables 4.2.6.8 and 6.1.1.4'

loop_
_geom_angle_atom_site_label_1
_geom_angle_atom_site_label_2
_geom_angle_atom_site_label_3
_geom_angle
_geom_angle_site_symmetry_1
_geom_angle_site_symmetry_3
_geom_angle_publ_flag
N2 Ag1 N1 73.09(12) . . ?
N2 Ag1 P1 143.67(9) . . ?
N1 Ag1 P1 142.88(9) . . ?
N2 Ag1 Ag2 77.76(9) . . ?
N1 Ag1 Ag2 115.68(10) . . ?
P1 Ag1 Ag2 85.55(3) . . ?
N4 Ag2 N3 72.57(13) . . ?
N4 Ag2 P2 139.30(10) . . ?
N3 Ag2 P2 147.79(9) . . ?
N4 Ag2 Ag1 114.55(10) . . ?
N3 Ag2 Ag1 77.32(9) . . ?
P2 Ag2 Ag1 88.46(3) . . ?
N8 Ag3 N7 73.51(12) . . ?
N8 Ag3 P3 144.06(9) . . ?
N7 Ag3 P3 139.67(9) . . ?
N8 Ag3 Ag4 82.71(8) . . ?
N7 Ag3 Ag4 117.23(9) . . ?
P3 Ag3 Ag4 88.75(3) . . ?
N10 Ag4 N9 72.16(12) . . ?
N10 Ag4 P4 140.53(9) . . ?
N9 Ag4 P4 147.25(9) . . ?
N10 Ag4 Ag3 110.55(9) . . ?
N9 Ag4 Ag3 76.57(9) . . ?
P4 Ag4 Ag3 88.85(3) . . ?
O1 P1 O3 99.86(15) . . ?
O1 P1 N5 98.32(15) . . ?
O3 P1 N5 103.77(15) . . ?
O1 P1 Ag1 111.69(11) . . ?
O3 P1 Ag1 117.30(11) . . ?
N5 P1 Ag1 122.18(11) . . ?
O7 P2 O5 98.54(14) . . ?
O7 P2 N5 104.09(15) . . ?
O5 P2 N5 99.43(15) . . ?
O7 P2 Ag2 117.75(10) . . ?
O5 P2 Ag2 114.06(10) . . ?
N5 P2 Ag2 119.54(11) . . ?
O11 P3 O9 99.19(14) . . ?
O11 P3 N6 102.99(15) . . ?
O9 P3 N6 99.52(15) . . ?
O11 P3 Ag3 117.62(10) . . ?
O9 P3 Ag3 113.06(11) . . ?
N6 P3 Ag3 120.95(11) . . ?
O15 P4 O13 99.18(14) . . ?
O15 P4 N6 104.10(14) . . ?
O13 P4 N6 99.47(14) . . ?
O15 P4 Ag4 117.74(10) . . ?
O13 P4 Ag4 113.68(10) . . ?
N6 P4 Ag4 119.39(11) . . ?
C1 O1 P1 117.3(2) . . ?
C6 O2 C7 116.9(3) . . ?
C8 O3 P1 120.3(2) . . ?
C13 O4 C14 117.6(4) . . ?
C15 O5 P2 117.4(2) . . ?
C20 O6 C21 116.0(4) . . ?
C22 O7 P2 120.9(2) . . ?
C27 O8 C28 117.2(3) . . ?
C55 O9 P3 124.9(2) . . ?
C60 O10 C61 116.8(3) . . ?
C62 O11 P3 121.2(2) . . ?
C67 O12 C68 116.4(3) . . ?
C69 O13 P4 114.3(2) . . ?
C74 O14 C75 116.5(4) . . ?
C76 O15 P4 121.2(2) . . ?
C81 O16 C82 116.2(3) . . ?
C33 N1 C29 118.7(4) . . ?
C33 N1 Ag1 116.3(3) . . ?
C29 N1 Ag1 124.4(3) . . ?
C38 N2 C34 118.4(3) . . ?
C38 N2 Ag1 125.0(3) . . ?
C34 N2 Ag1 116.4(3) . . ?
C39 N3 C43 118.8(4) . . ?
C39 N3 Ag2 124.8(3) . . ?
C43 N3 Ag2 116.1(3) . . ?
C48 N4 C44 118.6(4) . . ?
C48 N4 Ag2 123.9(3) . . ?
C44 N4 Ag2 116.9(3) . . ?
C49 N5 P2 121.7(2) . . ?
C49 N5 P1 117.6(2) . . ?
P2 N5 P1 120.66(17) . . ?
C52 N6 P4 122.7(2) . . ?
C52 N6 P3 116.3(2) . . ?
P4 N6 P3 120.51(18) . . ?
C92 N7 C88 119.1(4) . . ?
C92 N7 Ag3 124.6(3) . . ?
C88 N7 Ag3 116.0(3) . . ?
C83 N8 C87 118.8(3) . . ?
C83 N8 Ag3 124.0(3) . . ?
C87 N8 Ag3 117.1(3) . . ?
C97 N9 C93 118.8(4) . . ?
C97 N9 Ag4 116.3(3) . . ?
C93 N9 Ag4 124.9(3) . . ?
C98 N10 C102 118.8(4) . . ?
C98 N10 Ag4 117.3(3) . . ?
C102 N10 Ag4 122.8(3) . . ?
C2 C1 C6 121.9(4) . . ?
C2 C1 O1 119.1(4) . . ?
C6 C1 O1 119.0(4) . . ?
C1 C2 C3 118.8(4) . . ?
C1 C2 H2 120.6 . . ?
C3 C2 H2 120.6 . . ?
C4 C3 C2 120.0(4) . . ?
C4 C3 H3 120.0 . . ?
C2 C3 H3 120.0 . . ?
C3 C4 C5 121.3(5) . . ?
C3 C4 H4 119.4 . . ?
C5 C4 H4 119.4 . . ?
C4 C5 C6 119.7(4) . . ?
C4 C5 H5 120.2 . . ?
C6 C5 H5 120.2 . . ?
O2 C6 C5 126.0(4) . . ?
O2 C6 C1 115.7(4) . . ?
C5 C6 C1 118.2(4) . . ?
O2 C7 H7A 109.5 . . ?
O2 C7 H7B 109.5 . . ?
H7A C7 H7B 109.5 . . ?
O2 C7 H7C 109.5 . . ?
H7A C7 H7C 109.5 . . ?
H7B C7 H7C 109.5 . . ?
C9 C8 C13 121.4(4) . . ?
C9 C8 O3 120.0(4) . . ?
C13 C8 O3 118.6(4) . . ?
C8 C9 C10 119.5(5) . . ?
C8 C9 H9 120.2 . . ?
C10 C9 H9 120.2 . . ?
C11 C10 C9 119.8(5) . . ?
C11 C10 H10 120.1 . . ?
C9 C10 H10 120.1 . . ?
C10 C11 C12 120.4(5) . . ?
C10 C11 H11 119.8 . . ?
C12 C11 H11 119.8 . . ?
C11 C12 C13 120.0(5) . . ?
C11 C12 H12 120.0 . . ?
C13 C12 H12 120.0 . . ?
O4 C13 C8 115.8(4) . . ?
O4 C13 C12 125.5(5) . . ?
C8 C13 C12 118.8(5) . . ?
O4 C14 H14A 109.5 . . ?
O4 C14 H14B 109.5 . . ?
H14A C14 H14B 109.5 . . ?
O4 C14 H14C 109.5 . . ?
H14A C14 H14C 109.5 . . ?
H14B C14 H14C 109.5 . . ?
C16 C15 C20 121.0(4) . . ?
C16 C15 O5 119.0(3) . . ?
C20 C15 O5 120.0(4) . . ?
C15 C16 C17 119.8(4) . . ?
C15 C16 H16 120.1 . . ?
C17 C16 H16 120.1 . . ?
C18 C17 C16 119.6(4) . . ?
C18 C17 H17 120.2 . . ?
C16 C17 H17 120.2 . . ?
C17 C18 C19 120.7(4) . . ?
C17 C18 H18 119.6 . . ?
C19 C18 H18 119.6 . . ?
C20 C19 C18 120.6(4) . . ?
C20 C19 H19 119.7 . . ?
C18 C19 H19 119.7 . . ?
O6 C20 C19 125.9(4) . . ?
O6 C20 C15 115.8(4) . . ?
C19 C20 C15 118.3(4) . . ?
O6 C21 H21A 109.5 . . ?
O6 C21 H21B 109.5 . . ?
H21A C21 H21B 109.5 . . ?
O6 C21 H21C 109.5 . . ?
H21A C21 H21C 109.5 . . ?
H21B C21 H21C 109.5 . . ?
C23 C22 C27 121.8(4) . . ?
C23 C22 O7 119.9(3) . . ?
C27 C22 O7 118.3(4) . . ?
C22 C23 C24 118.9(4) . . ?
C22 C23 H23 120.6 . . ?
C24 C23 H23 120.6 . . ?
C25 C24 C23 119.9(4) . . ?
C25 C24 H24 120.0 . . ?
C23 C24 H24 120.0 . . ?
C24 C25 C26 121.3(4) . . ?
C24 C25 H25 119.3 . . ?
C26 C25 H25 119.3 . . ?
C25 C26 C27 119.2(4) . . ?
C25 C26 H26 120.4 . . ?
C27 C26 H26 120.4 . . ?
O8 C27 C22 115.0(3) . . ?
O8 C27 C26 126.2(4) . . ?
C22 C27 C26 118.8(4) . . ?
O8 C28 H28A 109.5 . . ?
O8 C28 H28B 109.5 . . ?
H28A C28 H28B 109.5 . . ?
O8 C28 H28C 109.5 . . ?
H28A C28 H28C 109.5 . . ?
H28B C28 H28C 109.5 . . ?
N1 C29 C30 122.9(4) . . ?
N1 C29 H29 118.5 . . ?
C30 C29 H29 118.5 . . ?
C29 C30 C31 118.4(4) . . ?
C29 C30 H30 120.8 . . ?
C31 C30 H30 120.8 . . ?
C30 C31 C32 119.1(4) . . ?
C30 C31 H31 120.5 . . ?
C32 C31 H31 120.5 . . ?
C33 C32 C31 119.4(4) . . ?
C33 C32 H32 120.3 . . ?
C31 C32 H32 120.3 . . ?
N1 C33 C32 121.5(4) . . ?
N1 C33 C34 116.8(3) . . ?
C32 C33 C34 121.7(4) . . ?
N2 C34 C35 120.9(4) . . ?
N2 C34 C33 116.2(3) . . ?
C35 C34 C33 122.9(4) . . ?
C34 C35 C36 120.0(4) . . ?
C34 C35 H35 120.0 . . ?
C36 C35 H35 120.0 . . ?
C37 C36 C35 118.8(4) . . ?
C37 C36 H36 120.6 . . ?
C35 C36 H36 120.6 . . ?
C38 C37 C36 118.0(4) . . ?
C38 C37 H37 121.0 . . ?
C36 C37 H37 121.0 . . ?
N2 C38 C37 123.8(4) . . ?
N2 C38 H38 118.1 . . ?
C37 C38 H38 118.1 . . ?
N3 C39 C40 123.7(4) . . ?
N3 C39 H39 118.2 . . ?
C40 C39 H39 118.2 . . ?
C41 C40 C39 117.6(4) . . ?
C41 C40 H40 121.2 . . ?
C39 C40 H40 121.2 . . ?
C40 C41 C42 119.2(4) . . ?
C40 C41 H41 120.4 . . ?
C42 C41 H41 120.4 . . ?
C41 C42 C43 119.7(4) . . ?
C41 C42 H42 120.1 . . ?
C43 C42 H42 120.1 . . ?
N3 C43 C42 120.9(4) . . ?
N3 C43 C44 117.1(3) . . ?
C42 C43 C44 122.0(4) . . ?
N4 C44 C45 121.1(4) . . ?
N4 C44 C43 116.5(4) . . ?
C45 C44 C43 122.4(4) . . ?
C46 C45 C44 119.1(4) . . ?
C46 C45 H45 120.4 . . ?
C44 C45 H45 120.4 . . ?
C47 C46 C45 119.6(4) . . ?
C47 C46 H46 120.2 . . ?
C45 C46 H46 120.2 . . ?
C46 C47 C48 118.7(5) . . ?
C46 C47 H47 120.6 . . ?
C48 C47 H47 120.6 . . ?
N4 C48 C47 122.8(4) . . ?
N4 C48 H48 118.6 . . ?
C47 C48 H48 118.6 . . ?
C50 C49 C54 121.6(3) . . ?
C50 C49 N5 119.2(3) . . ?
C54 C49 N5 119.1(3) . . ?
C49 C50 C51 119.5(3) . . ?
C49 C50 H50 120.3 . . ?
C51 C50 H50 120.3 . . ?
C50 C51 C52 119.0(3) . . ?
C50 C51 H51 120.5 . . ?
C52 C51 H51 120.5 . . ?
C53 C52 C51 121.5(3) . . ?
C53 C52 N6 119.4(3) . . ?
C51 C52 N6 118.7(3) . . ?
C52 C53 C54 119.4(3) . . ?
C52 C53 H53 120.3 . . ?
C54 C53 H53 120.3 . . ?
C49 C54 C53 118.7(3) . . ?
C49 C54 H54 120.6 . . ?
C53 C54 H54 120.6 . . ?
C56 C55 C60 121.7(4) . . ?
C56 C55 O9 117.4(3) . . ?
C60 C55 O9 120.8(3) . . ?
C55 C56 C57 118.7(4) . . ?
C55 C56 H56 120.6 . . ?
C57 C56 H56 120.6 . . ?
C58 C57 C56 120.0(4) . . ?
C58 C57 H57 120.0 . . ?
C56 C57 H57 120.0 . . ?
C57 C58 C59 121.1(4) . . ?
C57 C58 H58 119.5 . . ?
C59 C58 H58 119.5 . . ?
C58 C59 C60 119.6(4) . . ?
C58 C59 H59 120.2 . . ?
C60 C59 H59 120.2 . . ?
O10 C60 C55 115.5(3) . . ?
O10 C60 C59 125.6(4) . . ?
C55 C60 C59 118.8(4) . . ?
O10 C61 H61A 109.5 . . ?
O10 C61 H61B 109.5 . . ?
H61A C61 H61B 109.5 . . ?
O10 C61 H61C 109.5 . . ?
H61A C61 H61C 109.5 . . ?
H61B C61 H61C 109.5 . . ?
C63 C62 O11 119.1(3) . . ?
C63 C62 C67 121.9(4) . . ?
O11 C62 C67 118.9(3) . . ?
C62 C63 C64 119.1(4) . . ?
C62 C63 H63 120.4 . . ?
C64 C63 H63 120.4 . . ?
C65 C64 C63 119.4(4) . . ?
C65 C64 H64 120.3 . . ?
C63 C64 H64 120.3 . . ?
C64 C65 C66 121.8(4) . . ?
C64 C65 H65 119.1 . . ?
C66 C65 H65 119.1 . . ?
C65 C66 C67 119.8(4) . . ?
C65 C66 H66 120.1 . . ?
C67 C66 H66 120.1 . . ?
O12 C67 C66 126.1(4) . . ?
O12 C67 C62 115.8(3) . . ?
C66 C67 C62 118.0(4) . . ?
O12 C68 H68A 109.5 . . ?
O12 C68 H68B 109.5 . . ?
H68A C68 H68B 109.5 . . ?
O12 C68 H68C 109.5 . . ?
H68A C68 H68C 109.5 . . ?
H68B C68 H68C 109.5 . . ?
C70 C69 C74 121.5(4) . . ?
C70 C69 O13 119.7(3) . . ?
C74 C69 O13 118.9(4) . . ?
C69 C70 C71 119.7(4) . . ?
C69 C70 H70 120.2 . . ?
C71 C70 H70 120.2 . . ?
C72 C71 C70 119.7(5) . . ?
C72 C71 H71 120.1 . . ?
C70 C71 H71 120.1 . . ?
C73 C72 C71 121.1(4) . . ?
C73 C72 H72 119.5 . . ?
C71 C72 H72 119.5 . . ?
C72 C73 C74 119.9(4) . . ?
C72 C73 H73 120.0 . . ?
C74 C73 H73 120.0 . . ?
O14 C74 C73 125.6(4) . . ?
O14 C74 C69 116.3(4) . . ?
C73 C74 C69 118.1(4) . . ?
O14 C75 H75A 109.5 . . ?
O14 C75 H75B 109.5 . . ?
H75A C75 H75B 109.5 . . ?
O14 C75 H75C 109.5 . . ?
H75A C75 H75C 109.5 . . ?
H75B C75 H75C 109.5 . . ?
C77 C76 C81 121.5(3) . . ?
C77 C76 O15 119.3(3) . . ?
C81 C76 O15 119.1(3) . . ?
C76 C77 C78 118.9(4) . . ?
C76 C77 H77 120.6 . . ?
C78 C77 H77 120.6 . . ?
C79 C78 C77 119.7(4) . . ?
C79 C78 H78 120.1 . . ?
C77 C78 H78 120.1 . . ?
C78 C79 C80 121.3(4) . . ?
C78 C79 H79 119.3 . . ?
C80 C79 H79 119.3 . . ?
C79 C80 C81 119.4(4) . . ?
C79 C80 H80 120.3 . . ?
C81 C80 H80 120.3 . . ?
O16 C81 C80 126.0(4) . . ?
O16 C81 C76 114.9(3) . . ?
C80 C81 C76 119.1(4) . . ?
O16 C82 H82A 109.5 . . ?
O16 C82 H82B 109.5 . . ?
H82A C82 H82B 109.5 . . ?
O16 C82 H82C 109.5 . . ?
H82A C82 H82C 109.5 . . ?
H82B C82 H82C 109.5 . . ?
N8 C83 C84 123.0(4) . . ?
N8 C83 H83 118.5 . . ?
C84 C83 H83 118.5 . . ?
C83 C84 C85 118.0(4) . . ?
C83 C84 H84 121.0 . . ?
C85 C84 H84 121.0 . . ?
C86 C85 C84 118.9(4) . . ?
C86 C85 H85 120.5 . . ?
C84 C85 H85 120.5 . . ?
C85 C86 C87 120.2(4) . . ?
C85 C86 H86 119.9 . . ?
C87 C86 H86 119.9 . . ?
N8 C87 C86 121.0(4) . . ?
N8 C87 C88 116.4(3) . . ?
C86 C87 C88 122.6(4) . . ?
N7 C88 C89 120.8(4) . . ?
N7 C88 C87 116.7(3) . . ?
C89 C88 C87 122.4(4) . . ?
C88 C89 C90 119.1(4) . . ?
C88 C89 H89 120.5 . . ?
C90 C89 H89 120.5 . . ?
C91 C90 C89 119.5(4) . . ?
C91 C90 H90 120.2 . . ?
C89 C90 H90 120.2 . . ?
C90 C91 C92 118.5(4) . . ?
C90 C91 H91 120.8 . . ?
C92 C91 H91 120.8 . . ?
N7 C92 C91 123.0(4) . . ?
N7 C92 H92 118.5 . . ?
C91 C92 H92 118.5 . . ?
N9 C93 C94 123.1(5) . . ?
N9 C93 H93 118.5 . . ?
C94 C93 H93 118.5 . . ?
C95 C94 C93 118.2(4) . . ?
C95 C94 H94 120.9 . . ?
C93 C94 H94 120.9 . . ?
C94 C95 C96 119.9(4) . . ?
C94 C95 H95 120.0 . . ?
C96 C95 H95 120.0 . . ?
C95 C96 C97 118.8(4) . . ?
C95 C96 H96 120.6 . . ?
C97 C96 H96 120.6 . . ?
N9 C97 C96 121.1(4) . . ?
N9 C97 C98 116.7(3) . . ?
C96 C97 C98 122.2(4) . . ?
N10 C98 C99 121.5(4) . . ?
N10 C98 C97 116.4(3) . . ?
C99 C98 C97 122.1(4) . . ?
C100 C99 C98 119.7(4) . . ?
C100 C99 H99 120.2 . . ?
C98 C99 H99 120.2 . . ?
C99 C100 C101 118.5(4) . . ?
C99 C100 H100 120.7 . . ?
C101 C100 H100 120.7 . . ?
C102 C101 C100 118.6(4) . . ?
C102 C101 H101 120.7 . . ?
C100 C101 H101 120.7 . . ?
N10 C102 C101 122.9(4) . . ?
N10 C102 H102 118.5 . . ?
C101 C102 H102 118.5 . . ?
O20 Cl1 O19 109.8(2) . . ?
O20 Cl1 O18 109.17(19) . . ?
O19 Cl1 O18 109.7(2) . . ?
O20 Cl1 O17 109.1(2) . . ?
O19 Cl1 O17 109.6(2) . . ?
O18 Cl1 O17 109.45(19) . . ?
O23 Cl2 O24 110.0(3) . . ?
O23 Cl2 O21 109.0(2) . . ?
O24 Cl2 O21 109.6(2) . . ?
O23 Cl2 O22 110.0(3) . . ?
O24 Cl2 O22 109.1(3) . . ?
O21 Cl2 O22 109.2(2) . . ?
O26 Cl3 O28 110.3(3) . . ?
O26 Cl3 O27 108.5(4) . . ?
O28 Cl3 O27 110.2(3) . . ?
O26 Cl3 O25 109.5(3) . . ?
O28 Cl3 O25 110.3(3) . . ?
O27 Cl3 O25 108.0(3) . . ?
O32 Cl4 O30 108.4(3) . . ?
O32 Cl4 O31 110.9(3) . . ?
O30 Cl4 O31 111.9(4) . . ?
O32 Cl4 O29 106.6(4) . . ?
O30 Cl4 O29 107.5(4) . . ?
O31 Cl4 O29 111.3(3) . . ?
O31 Cl4A O30A 109.8(7) . . ?
O31 Cl4A O29A 103.0(6) . . ?
O30A Cl4A O29A 109.8(7) . . ?
O31 Cl4A O32 109.7(4) . . ?
O30A Cl4A O32 111.4(7) . . ?
O29A Cl4A O32 112.8(7) . . ?
Cl5 C103 Cl6 110.3(6) . . ?
Cl5 C103 H10A 109.6 . . ?
Cl6 C103 H10A 109.6 . . ?
Cl5 C103 H10B 109.6 . . ?
Cl6 C103 H10B 109.6 . . ?
H10A C103 H10B 108.1 . . ?
Cl7 C104 Cl8 108.4(8) . . ?
Cl7 C104 H10C 110.0 . . ?
Cl8 C104 H10C 110.0 . . ?
Cl7 C104 H10D 110.0 . . ?
Cl8 C104 H10D 110.0 . . ?
H10C C104 H10D 108.4 . . ?
C108 O33 C105 108.3(7) . . ?
O33 C105 C106 106.7(8) . . ?
O33 C105 H10E 110.4 . . ?
C106 C105 H10E 110.4 . . ?
O33 C105 H10F 110.4 . . ?
C106 C105 H10F 110.4 . . ?
H10E C105 H10F 108.6 . . ?
C105 C106 C107 105.5(9) . . ?
C105 C106 H10G 110.6 . . ?
C107 C106 H10G 110.6 . . ?
C105 C106 H10H 110.6 . . ?
C107 C106 H10H 110.6 . . ?
H10G C106 H10H 108.8 . . ?
C108 C107 C106 89.2(9) . . ?
C108 C107 H10I 113.8 . . ?
C106 C107 H10I 113.8 . . ?
C108 C107 H10J 113.8 . . ?
C106 C107 H10J 113.8 . . ?
H10I C107 H10J 111.0 . . ?
O33 C108 C107 124.0(10) . . ?
O33 C108 H10K 106.3 . . ?
C107 C108 H10K 106.3 . . ?
O33 C108 H10L 106.3 . . ?
C107 C108 H10L 106.3 . . ?
H10K C108 H10L 106.4 . . ?

loop_
_geom_bond_atom_site_label_1
_geom_bond_atom_site_label_2
_geom_bond_distance
_geom_bond_site_symmetry_2
_geom_bond_publ_flag
Ag1 N2 2.258(3) . ?
Ag1 N1 2.261(3) . ?
Ag1 P1 2.3110(10) . ?
Ag1 Ag2 3.0907(5) . ?
Ag2 N4 2.262(3) . ?
Ag2 N3 2.281(3) . ?
Ag2 P2 2.3223(9) . ?
Ag3 N8 2.241(3) . ?
Ag3 N7 2.267(3) . ?
Ag3 P3 2.3042(9) . ?
Ag3 Ag4 2.9954(4) . ?
Ag4 N10 2.265(3) . ?
Ag4 N9 2.292(3) . ?
Ag4 P4 2.3326(9) . ?
P1 O1 1.610(3) . ?
P1 O3 1.616(3) . ?
P1 N5 1.684(3) . ?
P2 O7 1.609(3) . ?
P2 O5 1.616(3) . ?
P2 N5 1.661(3) . ?
P3 O11 1.603(3) . ?
P3 O9 1.607(3) . ?
P3 N6 1.680(3) . ?
P4 O15 1.612(3) . ?
P4 O13 1.622(3) . ?
P4 N6 1.668(3) . ?
O1 C1 1.402(5) . ?
O2 C6 1.365(5) . ?
O2 C7 1.440(5) . ?
O3 C8 1.399(5) . ?
O4 C13 1.364(6) . ?
O4 C14 1.438(6) . ?
O5 C15 1.406(5) . ?
O6 C20 1.367(5) . ?
O6 C21 1.432(5) . ?
O7 C22 1.396(4) . ?
O8 C27 1.361(5) . ?
O8 C28 1.425(5) . ?
O9 C55 1.401(4) . ?
O10 C60 1.366(5) . ?
O10 C61 1.435(5) . ?
O11 C62 1.404(4) . ?
O12 C67 1.364(5) . ?
O12 C68 1.438(5) . ?
O13 C69 1.408(4) . ?
O14 C74 1.363(5) . ?
O14 C75 1.449(5) . ?
O15 C76 1.396(4) . ?
O16 C81 1.365(5) . ?
O16 C82 1.436(5) . ?
N1 C33 1.340(5) . ?
N1 C29 1.352(6) . ?
N2 C38 1.333(5) . ?
N2 C34 1.354(5) . ?
N3 C39 1.337(6) . ?
N3 C43 1.342(5) . ?
N4 C48 1.342(6) . ?
N4 C44 1.345(5) . ?
N5 C49 1.457(4) . ?
N6 C52 1.454(4) . ?
N7 C92 1.340(5) . ?
N7 C88 1.344(5) . ?
N8 C83 1.340(5) . ?
N8 C87 1.346(5) . ?
N9 C97 1.339(5) . ?
N9 C93 1.341(5) . ?
N10 C98 1.333(5) . ?
N10 C102 1.346(5) . ?
C1 C2 1.382(6) . ?
C1 C6 1.399(6) . ?
C2 C3 1.387(7) . ?
C2 H2 0.9500 . ?
C3 C4 1.374(7) . ?
C3 H3 0.9500 . ?
C4 C5 1.388(7) . ?
C4 H4 0.9500 . ?
C5 C6 1.393(6) . ?
C5 H5 0.9500 . ?
C7 H7A 0.9800 . ?
C7 H7B 0.9800 . ?
C7 H7C 0.9800 . ?
C8 C9 1.368(6) . ?
C8 C13 1.383(6) . ?
C9 C10 1.394(7) . ?
C9 H9 0.9500 . ?
C10 C11 1.378(8) . ?
C10 H10 0.9500 . ?
C11 C12 1.379(8) . ?
C11 H11 0.9500 . ?
C12 C13 1.398(7) . ?
C12 H12 0.9500 . ?
C14 H14A 0.9800 . ?
C14 H14B 0.9800 . ?
C14 H14C 0.9800 . ?
C15 C16 1.374(6) . ?
C15 C20 1.396(5) . ?
C16 C17 1.393(6) . ?
C16 H16 0.9500 . ?
C17 C18 1.363(7) . ?
C17 H17 0.9500 . ?
C18 C19 1.386(7) . ?
C18 H18 0.9500 . ?
C19 C20 1.379(6) . ?
C19 H19 0.9500 . ?
C21 H21A 0.9800 . ?
C21 H21B 0.9800 . ?
C21 H21C 0.9800 . ?
C22 C23 1.378(6) . ?
C22 C27 1.392(5) . ?
C23 C24 1.391(6) . ?
C23 H23 0.9500 . ?
C24 C25 1.378(7) . ?
C24 H24 0.9500 . ?
C25 C26 1.383(7) . ?
C25 H25 0.9500 . ?
C26 C27 1.397(6) . ?
C26 H26 0.9500 . ?
C28 H28A 0.9800 . ?
C28 H28B 0.9800 . ?
C28 H28C 0.9800 . ?
C29 C30 1.381(6) . ?
C29 H29 0.9500 . ?
C30 C31 1.382(6) . ?
C30 H30 0.9500 . ?
C31 C32 1.392(6) . ?
C31 H31 0.9500 . ?
C32 C33 1.391(5) . ?
C32 H32 0.9500 . ?
C33 C34 1.489(6) . ?
C34 C35 1.381(5) . ?
C35 C36 1.389(6) . ?
C35 H35 0.9500 . ?
C36 C37 1.385(6) . ?
C36 H36 0.9500 . ?
C37 C38 1.377(6) . ?
C37 H37 0.9500 . ?
C38 H38 0.9500 . ?
C39 C40 1.387(6) . ?
C39 H39 0.9500 . ?
C40 C41 1.379(7) . ?
C40 H40 0.9500 . ?
C41 C42 1.388(7) . ?
C41 H41 0.9500 . ?
C42 C43 1.391(6) . ?
C42 H42 0.9500 . ?
C43 C44 1.478(6) . ?
C44 C45 1.387(6) . ?
C45 C46 1.380(7) . ?
C45 H45 0.9500 . ?
C46 C47 1.365(7) . ?
C46 H46 0.9500 . ?
C47 C48 1.370(7) . ?
C47 H47 0.9500 . ?
C48 H48 0.9500 . ?
C49 C50 1.385(5) . ?
C49 C54 1.387(5) . ?
C50 C51 1.386(5) . ?
C50 H50 0.9500 . ?
C51 C52 1.393(5) . ?
C51 H51 0.9500 . ?
C52 C53 1.380(5) . ?
C53 C54 1.399(5) . ?
C53 H53 0.9500 . ?
C54 H54 0.9500 . ?
C55 C56 1.383(5) . ?
C55 C60 1.385(6) . ?
C56 C57 1.389(6) . ?
C56 H56 0.9500 . ?
C57 C58 1.372(7) . ?
C57 H57 0.9500 . ?
C58 C59 1.385(6) . ?
C58 H58 0.9500 . ?
C59 C60 1.386(6) . ?
C59 H59 0.9500 . ?
C61 H61A 0.9800 . ?
C61 H61B 0.9800 . ?
C61 H61C 0.9800 . ?
C62 C63 1.369(6) . ?
C62 C67 1.409(6) . ?
C63 C64 1.393(6) . ?
C63 H63 0.9500 . ?
C64 C65 1.371(6) . ?
C64 H64 0.9500 . ?
C65 C66 1.380(7) . ?
C65 H65 0.9500 . ?
C66 C67 1.387(6) . ?
C66 H66 0.9500 . ?
C68 H68A 0.9800 . ?
C68 H68B 0.9800 . ?
C68 H68C 0.9800 . ?
C69 C70 1.367(6) . ?
C69 C74 1.407(5) . ?
C70 C71 1.386(6) . ?
C70 H70 0.9500 . ?
C71 C72 1.381(7) . ?
C71 H71 0.9500 . ?
C72 C73 1.380(8) . ?
C72 H72 0.9500 . ?
C73 C74 1.396(6) . ?
C73 H73 0.9500 . ?
C75 H75A 0.9800 . ?
C75 H75B 0.9800 . ?
C75 H75C 0.9800 . ?
C76 C77 1.379(6) . ?
C76 C81 1.392(5) . ?
C77 C78 1.389(5) . ?
C77 H77 0.9500 . ?
C78 C79 1.378(6) . ?
C78 H78 0.9500 . ?
C79 C80 1.380(6) . ?
C79 H79 0.9500 . ?
C80 C81 1.384(5) . ?
C80 H80 0.9500 . ?
C82 H82A 0.9800 . ?
C82 H82B 0.9800 . ?
C82 H82C 0.9800 . ?
C83 C84 1.380(6) . ?
C83 H83 0.9500 . ?
C84 C85 1.392(7) . ?
C84 H84 0.9500 . ?
C85 C86 1.373(7) . ?
C85 H85 0.9500 . ?
C86 C87 1.381(6) . ?
C86 H86 0.9500 . ?
C87 C88 1.493(6) . ?
C88 C89 1.387(6) . ?
C89 C90 1.394(7) . ?
C89 H89 0.9500 . ?
C90 C91 1.367(7) . ?
C90 H90 0.9500 . ?
C91 C92 1.372(6) . ?
C91 H91 0.9500 . ?
C92 H92 0.9500 . ?
C93 C94 1.380(6) . ?
C93 H93 0.9500 . ?
C94 C95 1.359(7) . ?
C94 H94 0.9500 . ?
C95 C96 1.389(7) . ?
C95 H95 0.9500 . ?
C96 C97 1.392(6) . ?
C96 H96 0.9500 . ?
C97 C98 1.488(6) . ?
C98 C99 1.391(6) . ?
C99 C100 1.378(7) . ?
C99 H99 0.9500 . ?
C100 C101 1.394(7) . ?
C100 H100 0.9500 . ?
C101 C102 1.370(6) . ?
C101 H101 0.9500 . ?
C102 H102 0.9500 . ?
Cl1 O20 1.434(3) . ?
Cl1 O19 1.435(3) . ?
Cl1 O18 1.437(3) . ?
Cl1 O17 1.442(3) . ?
Cl2 O23 1.411(4) . ?
Cl2 O24 1.424(4) . ?
Cl2 O21 1.435(4) . ?
Cl2 O22 1.442(4) . ?
Cl3 O26 1.415(5) . ?
Cl3 O28 1.416(4) . ?
Cl3 O27 1.418(5) . ?
Cl3 O25 1.448(4) . ?
Cl4 O32 1.417(3) . ?
Cl4 O30 1.426(4) . ?
Cl4 O31 1.438(3) . ?
Cl4 O29 1.440(4) . ?
Cl4A O31 1.431(4) . ?
Cl4A O30A 1.435(4) . ?
Cl4A O29A 1.436(4) . ?
Cl4A O32 1.445(4) . ?
C103 Cl5 1.655(10) . ?
C103 Cl6 1.743(10) . ?
C103 H10A 0.9900 . ?
C103 H10B 0.9900 . ?
C104 Cl7 1.716(17) . ?
C104 Cl8 1.859(14) . ?
C104 H10C 0.9900 . ?
C104 H10D 0.9900 . ?
O33 C108 1.294(12) . ?
O33 C105 1.389(11) . ?
C105 C106 1.468(13) . ?
C105 H10E 0.9900 . ?
C105 H10F 0.9900 . ?
C106 C107 1.749(18) . ?
C106 H10G 0.9900 . ?
C106 H10H 0.9900 . ?
C107 C108 1.402(16) . ?
C107 H10I 0.9900 . ?
C107 H10J 0.9900 . ?
C108 H10K 0.9900 . ?
C108 H10L 0.9900 . ?
